data_1554800
loop_
_publ_author_name
'Zhang, Na'
'Shi, Zhengyi'
'Guo, Yi'
'Xie, Shuangshuang'
'Qiao, Yuben'
'Li, Xiao-Nian'
'Xue, Yongbo'
'Luo, Zengwei'
'Zhu, Hucheng'
'Chen, Chunmei'
'Hu, Linzhen'
'Zhang, Yonghui'

_publ_section_title
;
 The absolute configurations of hyperilongenols A--C: rare
 12,13-seco-spirocyclic polycyclic polyprenylated acylphloroglucinols with
 enolizable \b,\b&#x2032;-tricarbonyl systems from Hypericum longistylum
 Oliv.
;
_journal_issue 9
_journal_name_full 'Organic Chemistry Frontiers'
_journal_page_first 1491
_journal_paper_doi 10.1039/C9QO00245F
_journal_volume 6
_journal_year 2019
_chemical_absolute_configuration ad
_chemical_formula_moiety 'C29 H44 O6'
_chemical_formula_sum 'C29 H44 O6'
_chemical_formula_weight 488.64
_space_group_crystal_system orthorhombic
_space_group_IT_number 19
_space_group_name_Hall 'P 2ac 2ab'
_space_group_name_H-M_alt 'P 21 21 21'
_atom_sites_solution_hydrogens geom
_atom_sites_solution_primary direct
_atom_sites_solution_secondary difmap
_audit_creation_method SHELXL-2014/7
_audit_update_record
;
2018-10-16 deposited with the CCDC.	2019-03-20 downloaded from the CCDC.
;
_cell_angle_alpha 90
_cell_angle_beta 90
_cell_angle_gamma 90
_cell_formula_units_Z 4
_cell_length_a 12.0011(3)
_cell_length_b 13.3921(3)
_cell_length_c 17.7454(4)
_cell_measurement_reflns_used 9995
_cell_measurement_temperature 100(2)
_cell_measurement_theta_max 68.88
_cell_measurement_theta_min 8.35
_cell_volume 2852.04(12)
_computing_cell_refinement 'Bruker SAINT'
_computing_data_collection 'Bruker APEX2'
_computing_data_reduction 'Bruker SAINT'
_computing_molecular_graphics 'Bruker SHELXTL'
_computing_publication_material 'Bruker SHELXTL'
_computing_structure_refinement 'SHELXL-2014 (Sheldrick 2014)'
_computing_structure_solution 'SHELXS-97 (Sheldrick 2008)'
_diffrn_ambient_temperature 100(2)
_diffrn_measured_fraction_theta_full 0.958
_diffrn_measured_fraction_theta_max 0.940
_diffrn_measurement_device_type 'Bruker APEX-II CCD'
_diffrn_measurement_method '\f and \w scans'
_diffrn_radiation_type CuK\a
_diffrn_radiation_wavelength 1.54178
_diffrn_reflns_av_R_equivalents 0.0344
_diffrn_reflns_av_unetI/netI 0.0265
_diffrn_reflns_Laue_measured_fraction_full 0.958
_diffrn_reflns_Laue_measured_fraction_max 0.940
_diffrn_reflns_limit_h_max 13
_diffrn_reflns_limit_h_min -12
_diffrn_reflns_limit_k_max 16
_diffrn_reflns_limit_k_min -14
_diffrn_reflns_limit_l_max 20
_diffrn_reflns_limit_l_min -20
_diffrn_reflns_number 16335
_diffrn_reflns_point_group_measured_fraction_full 0.949
_diffrn_reflns_point_group_measured_fraction_max 0.928
_diffrn_reflns_theta_full 67.679
_diffrn_reflns_theta_max 69.223
_diffrn_reflns_theta_min 7.979
_diffrn_source 'fine-focus sealed tube'
_exptl_absorpt_coefficient_mu 0.626
_exptl_absorpt_correction_type multi-scan
_exptl_absorpt_process_details sadabs
_exptl_crystal_colour colourless
_exptl_crystal_density_diffrn 1.138
_exptl_crystal_description prism
_exptl_crystal_F_000 1064
_exptl_crystal_size_max 0.860
_exptl_crystal_size_mid 0.550
_exptl_crystal_size_min 0.460
_exptl_transmission_factor_max 0.7532
_exptl_transmission_factor_min 0.5989
_refine_diff_density_max 0.185
_refine_diff_density_min -0.206
_refine_diff_density_rms 0.046
_refine_ls_abs_structure_details
;
 Flack x determined using 2104 quotients [(I+)-(I-)]/[(I+)+(I-)]
 (Parsons, Flack and Wagner, Acta Cryst. B69 (2013) 249-259).
;
_refine_ls_abs_structure_Flack 0.06(3)
_refine_ls_extinction_method none
_refine_ls_goodness_of_fit_ref 1.072
_refine_ls_hydrogen_treatment constr
_refine_ls_matrix_type full
_refine_ls_number_parameters 326
_refine_ls_number_reflns 4950
_refine_ls_number_restraints 0
_refine_ls_restrained_S_all 1.072
_refine_ls_R_factor_all 0.0316
_refine_ls_R_factor_gt 0.0316
_refine_ls_shift/su_max 0.000
_refine_ls_shift/su_mean 0.000
_refine_ls_structure_factor_coef Fsqd
_refine_ls_weighting_details 'w=1/[\s^2^(Fo^2^)+(0.0456P)^2^+0.5417P] where P=(Fo^2^+2Fc^2^)/3'
_refine_ls_weighting_scheme calc
_refine_ls_wR_factor_gt 0.0813
_refine_ls_wR_factor_ref 0.0814
_reflns_Friedel_coverage 0.751
_reflns_Friedel_fraction_full 0.937
_reflns_Friedel_fraction_max 0.912
_reflns_number_gt 4938
_reflns_number_total 4950
_reflns_threshold_expression 'I > 2\s(I)'
_cod_data_source_file c9qo00245f2.cif
_cod_data_source_block cu_zyh_zn1379_0m
_cod_database_code 1554800
_shelx_shelxl_version_number 2014/7
_shelx_space_group_comment
;
The symmetry employed for this shelxl refinement is uniquely defined
by the following loop, which should always be used as a source of
symmetry information in preference to the above space-group names.
They are only intended as comments.
;
_shelx_estimated_absorpt_t_min 0.615
_shelx_estimated_absorpt_t_max 0.762

loop_
_space_group_symop_operation_xyz
'x, y, z'
'x+1/2, -y+1/2, -z'
'-x, y+1/2, -z+1/2'
'-x+1/2, -y, z+1/2'

loop_
_atom_site_label
_atom_site_type_symbol
_atom_site_fract_x
_atom_site_fract_y
_atom_site_fract_z
_atom_site_U_iso_or_equiv
_atom_site_adp_type
_atom_site_occupancy
_atom_site_site_symmetry_order
_atom_site_calc_flag
_atom_site_refinement_flags_posn
_atom_site_refinement_flags_adp
O1 O 0.00523(11) 0.65426(10) 0.22333(8) 0.0274(3) Uani 1 1 d . .
H1 H -0.0472 0.6130 0.2196 0.041 Uiso 1 1 calc R U
O2 O 0.17652(10) 1.02372(9) 0.29330(7) 0.0201(3) Uani 1 1 d . .
O3 O 0.38745(11) 0.95046(10) 0.21335(7) 0.0254(3) Uani 1 1 d . .
O4 O 0.48136(11) 0.85432(10) 0.40448(8) 0.0263(3) Uani 1 1 d . .
O5 O 0.11827(11) 0.80999(10) 0.49302(7) 0.0253(3) Uani 1 1 d . .
O6 O 0.12605(13) 1.04886(10) 0.46777(7) 0.0306(3) Uani 1 1 d . .
C1 C 0.5782(2) 1.1715(2) 0.38660(15) 0.0466(6) Uani 1 1 d . .
H1A H 0.6343 1.1187 0.3821 0.070 Uiso 1 1 calc R U
H1B H 0.5818 1.2008 0.4371 0.070 Uiso 1 1 calc R U
H1C H 0.5927 1.2234 0.3489 0.070 Uiso 1 1 calc R U
C2 C 0.46257(17) 1.12738(15) 0.37361(11) 0.0266(4) Uani 1 1 d . .
H2 H 0.4493 1.0752 0.4129 0.032 Uiso 1 1 calc R U
C3 C 0.45511(16) 1.07821(14) 0.29724(10) 0.0246(4) Uani 1 1 d . .
H3 H 0.4933 1.1094 0.2567 0.030 Uiso 1 1 calc R U
C4 C 0.39970(14) 0.99519(14) 0.28232(10) 0.0203(4) Uani 1 1 d . .
C5 C 0.33252(15) 0.93831(13) 0.33894(9) 0.0181(4) Uani 1 1 d . .
C6 C 0.21237(15) 0.95661(12) 0.33333(9) 0.0168(3) Uani 1 1 d . .
C7 C 0.13194(15) 0.88603(13) 0.37253(9) 0.0182(4) Uani 1 1 d . .
C8 C 0.11099(16) 0.79606(13) 0.31813(10) 0.0216(4) Uani 1 1 d . .
H8A H 0.1831 0.7627 0.3081 0.026 Uiso 1 1 calc R U
H8B H 0.0624 0.7472 0.3440 0.026 Uiso 1 1 calc R U
C9 C 0.05725(15) 0.82351(13) 0.24225(10) 0.0215(4) Uani 1 1 d . .
H9 H 0.0267 0.8927 0.2467 0.026 Uiso 1 1 calc R U
C10 C -0.03861(16) 0.75431(14) 0.21883(10) 0.0226(4) Uani 1 1 d . .
C11 C -0.14195(16) 0.76332(15) 0.26810(11) 0.0260(4) Uani 1 1 d . .
H11A H -0.2001 0.7187 0.2490 0.039 Uiso 1 1 calc R U
H11B H -0.1690 0.8324 0.2670 0.039 Uiso 1 1 calc R U
H11C H -0.1233 0.7447 0.3200 0.039 Uiso 1 1 calc R U
C12 C 0.13376(17) 0.82089(15) 0.17358(11) 0.0278(4) Uani 1 1 d . .
H12A H 0.1765 0.7577 0.1715 0.033 Uiso 1 1 calc R U
H12B H 0.1864 0.8778 0.1740 0.033 Uiso 1 1 calc R U
C13 C 0.05237(18) 0.82870(17) 0.10726(11) 0.0315(4) Uani 1 1 d . .
H13A H 0.0805 0.7907 0.0633 0.038 Uiso 1 1 calc R U
H13B H 0.0420 0.8993 0.0922 0.038 Uiso 1 1 calc R U
C14 C -0.05866(17) 0.78366(15) 0.13601(11) 0.0269(4) Uani 1 1 d . .
H14A H -0.1194 0.8334 0.1323 0.032 Uiso 1 1 calc R U
H14B H -0.0793 0.7243 0.1059 0.032 Uiso 1 1 calc R U
C15 C 0.18000(15) 0.84265(13) 0.44497(10) 0.0188(4) Uani 1 1 d . .
C16 C 0.30570(15) 0.83660(14) 0.45810(10) 0.0212(4) Uani 1 1 d . .
C17 C 0.33634(16) 0.72493(15) 0.47206(11) 0.0265(4) Uani 1 1 d . .
H17A H 0.4142 0.7211 0.4904 0.032 Uiso 1 1 calc R U
H17B H 0.2875 0.6980 0.5121 0.032 Uiso 1 1 calc R U
C18 C 0.32504(16) 0.66134(14) 0.40353(12) 0.0279(4) Uani 1 1 d . .
H18 H 0.3770 0.6744 0.3643 0.033 Uiso 1 1 calc R U
C19 C 0.25190(17) 0.58856(15) 0.38975(13) 0.0323(5) Uani 1 1 d . .
C20 C 0.1635(2) 0.55531(19) 0.44408(16) 0.0445(6) Uani 1 1 d . .
H20A H 0.1664 0.5970 0.4894 0.067 Uiso 1 1 calc R U
H20B H 0.1762 0.4854 0.4579 0.067 Uiso 1 1 calc R U
H20C H 0.0901 0.5619 0.4204 0.067 Uiso 1 1 calc R U
C21 C 0.2498(2) 0.53505(17) 0.31557(15) 0.0416(5) Uani 1 1 d . .
H21A H 0.3086 0.5617 0.2829 0.062 Uiso 1 1 calc R U
H21B H 0.1772 0.5449 0.2915 0.062 Uiso 1 1 calc R U
H21C H 0.2624 0.4636 0.3238 0.062 Uiso 1 1 calc R U
C22 C 0.33233(18) 0.89749(17) 0.52982(11) 0.0293(4) Uani 1 1 d . .
H22A H 0.4123 0.8933 0.5406 0.044 Uiso 1 1 calc R U
H22B H 0.2901 0.8704 0.5724 0.044 Uiso 1 1 calc R U
H22C H 0.3115 0.9675 0.5219 0.044 Uiso 1 1 calc R U
C23 C 0.37400(15) 0.87921(13) 0.39383(10) 0.0201(4) Uani 1 1 d . .
C24 C 0.4244(2) 1.0048(2) 0.14943(12) 0.0419(6) Uani 1 1 d . .
H24A H 0.3899 1.0711 0.1494 0.063 Uiso 1 1 calc R U
H24B H 0.4032 0.9690 0.1035 0.063 Uiso 1 1 calc R U
H24C H 0.5056 1.0118 0.1513 0.063 Uiso 1 1 calc R U
C25 C 0.3724(2) 1.20695(19) 0.38158(14) 0.0434(6) Uani 1 1 d . .
H25A H 0.3843 1.2593 0.3438 0.065 Uiso 1 1 calc R U
H25B H 0.3760 1.2362 0.4321 0.065 Uiso 1 1 calc R U
H25C H 0.2991 1.1765 0.3739 0.065 Uiso 1 1 calc R U
C26 C 0.56030(17) 0.85291(17) 0.34394(12) 0.0330(5) Uani 1 1 d . .
H26A H 0.5226 0.8338 0.2971 0.050 Uiso 1 1 calc R U
H26B H 0.6192 0.8045 0.3552 0.050 Uiso 1 1 calc R U
H26C H 0.5931 0.9195 0.3381 0.050 Uiso 1 1 calc R U
C27 C 0.02180(15) 0.93783(14) 0.39076(10) 0.0211(4) Uani 1 1 d . .
H27A H -0.0109 0.9641 0.3435 0.025 Uiso 1 1 calc R U
H27B H -0.0307 0.8881 0.4118 0.025 Uiso 1 1 calc R U
C28 C 0.03463(17) 1.02219(14) 0.44600(10) 0.0258(4) Uani 1 1 d . .
C29 C -0.0714(2) 1.07089(18) 0.47152(15) 0.0439(6) Uani 1 1 d . .
H29A H -0.0538 1.1266 0.5053 0.066 Uiso 1 1 calc R U
H29B H -0.1173 1.0219 0.4983 0.066 Uiso 1 1 calc R U
H29C H -0.1122 1.0960 0.4276 0.066 Uiso 1 1 calc R U

loop_
_atom_site_aniso_label
_atom_site_aniso_U_11
_atom_site_aniso_U_22
_atom_site_aniso_U_33
_atom_site_aniso_U_23
_atom_site_aniso_U_13
_atom_site_aniso_U_12
O1 0.0245(7) 0.0184(6) 0.0394(8) -0.0046(6) -0.0044(6) -0.0026(5)
O2 0.0241(7) 0.0184(6) 0.0178(6) 0.0023(5) -0.0012(5) 0.0005(5)
O3 0.0274(7) 0.0331(7) 0.0156(6) -0.0017(5) 0.0026(5) -0.0067(6)
O4 0.0185(7) 0.0339(7) 0.0266(7) 0.0085(6) -0.0006(5) 0.0005(5)
O5 0.0228(6) 0.0297(7) 0.0232(6) 0.0096(5) 0.0023(5) -0.0010(5)
O6 0.0450(9) 0.0273(7) 0.0196(6) -0.0020(5) 0.0003(6) -0.0004(6)
C1 0.0400(13) 0.0549(15) 0.0449(13) -0.0078(12) -0.0075(10) -0.0169(11)
C2 0.0297(10) 0.0273(10) 0.0228(9) 0.0014(8) -0.0044(7) -0.0079(8)
C3 0.0248(10) 0.0294(10) 0.0196(9) 0.0054(7) 0.0005(7) -0.0032(7)
C4 0.0186(9) 0.0256(9) 0.0168(8) 0.0018(7) -0.0009(6) -0.0006(7)
C5 0.0209(9) 0.0182(8) 0.0152(8) -0.0019(7) 0.0009(6) -0.0024(6)
C6 0.0229(9) 0.0159(8) 0.0116(7) -0.0037(6) -0.0009(6) -0.0005(6)
C7 0.0184(9) 0.0187(8) 0.0176(8) 0.0011(7) -0.0015(6) 0.0002(7)
C8 0.0226(9) 0.0176(8) 0.0247(9) 0.0000(7) -0.0039(7) -0.0015(7)
C9 0.0242(9) 0.0182(9) 0.0221(9) -0.0012(7) -0.0019(7) -0.0016(7)
C10 0.0230(9) 0.0201(8) 0.0248(9) -0.0028(7) -0.0032(7) 0.0002(7)
C11 0.0233(10) 0.0277(10) 0.0269(9) -0.0020(8) -0.0022(7) -0.0010(7)
C12 0.0288(10) 0.0292(10) 0.0253(9) -0.0029(8) 0.0011(8) -0.0071(8)
C13 0.0354(11) 0.0353(11) 0.0240(9) -0.0026(8) -0.0016(8) -0.0057(9)
C14 0.0290(10) 0.0267(9) 0.0250(9) -0.0054(8) -0.0042(8) -0.0010(8)
C15 0.0223(9) 0.0155(8) 0.0186(8) 0.0004(7) 0.0011(7) -0.0006(7)
C16 0.0216(9) 0.0237(9) 0.0184(8) 0.0053(7) -0.0025(7) -0.0004(7)
C17 0.0210(9) 0.0285(10) 0.0300(9) 0.0129(8) -0.0004(8) 0.0030(7)
C18 0.0222(10) 0.0243(9) 0.0371(10) 0.0105(9) 0.0048(8) 0.0084(7)
C19 0.0240(10) 0.0234(10) 0.0497(13) 0.0043(9) 0.0054(9) 0.0057(8)
C20 0.0335(12) 0.0359(12) 0.0641(15) -0.0001(11) 0.0128(11) -0.0049(10)
C21 0.0347(12) 0.0298(11) 0.0604(15) -0.0062(11) 0.0048(10) 0.0002(9)
C22 0.0293(10) 0.0391(11) 0.0193(9) 0.0031(8) -0.0050(8) -0.0054(8)
C23 0.0180(9) 0.0210(9) 0.0213(9) -0.0025(7) -0.0011(7) -0.0019(7)
C24 0.0490(13) 0.0602(15) 0.0165(9) 0.0014(10) 0.0016(9) -0.0245(12)
C25 0.0516(14) 0.0427(13) 0.0359(11) -0.0151(10) -0.0104(11) 0.0042(11)
C26 0.0221(10) 0.0404(12) 0.0366(11) 0.0070(9) 0.0062(8) 0.0079(8)
C27 0.0212(9) 0.0216(9) 0.0205(8) 0.0046(7) 0.0016(7) 0.0015(7)
C28 0.0365(11) 0.0234(9) 0.0176(8) 0.0080(7) 0.0075(8) 0.0044(8)
C29 0.0518(14) 0.0362(12) 0.0437(13) 0.0040(10) 0.0219(11) 0.0141(11)

loop_
_atom_type_symbol
_atom_type_description
_atom_type_scat_dispersion_real
_atom_type_scat_dispersion_imag
_atom_type_scat_source
C C 0.0181 0.0091 'International Tables Vol C Tables 4.2.6.8 and 6.1.1.4'
H H 0.0000 0.0000 'International Tables Vol C Tables 4.2.6.8 and 6.1.1.4'
O O 0.0492 0.0322 'International Tables Vol C Tables 4.2.6.8 and 6.1.1.4'

loop_
_geom_angle_atom_site_label_1
_geom_angle_atom_site_label_2
_geom_angle_atom_site_label_3
_geom_angle
C10 O1 H1 109.5
C4 O3 C24 117.16(15)
C23 O4 C26 122.12(15)
C2 C1 H1A 109.5
C2 C1 H1B 109.5
H1A C1 H1B 109.5
C2 C1 H1C 109.5
H1A C1 H1C 109.5
H1B C1 H1C 109.5
C3 C2 C25 110.25(16)
C3 C2 C1 111.02(18)
C25 C2 C1 111.11(19)
C3 C2 H2 108.1
C25 C2 H2 108.1
C1 C2 H2 108.1
C4 C3 C2 125.20(17)
C4 C3 H3 117.4
C2 C3 H3 117.4
C3 C4 O3 126.88(16)
C3 C4 C5 124.37(16)
O3 C4 C5 108.62(14)
C23 C5 C6 120.64(16)
C23 C5 C4 125.74(17)
C6 C5 C4 113.53(15)
O2 C6 C5 120.53(16)
O2 C6 C7 119.95(16)
C5 C6 C7 119.32(15)
C6 C7 C15 112.50(14)
C6 C7 C27 111.35(14)
C15 C7 C27 108.79(14)
C6 C7 C8 107.38(13)
C15 C7 C8 106.72(14)
C27 C7 C8 109.97(14)
C9 C8 C7 115.07(14)
C9 C8 H8A 108.5
C7 C8 H8A 108.5
C9 C8 H8B 108.5
C7 C8 H8B 108.5
H8A C8 H8B 107.5
C12 C9 C10 102.76(14)
C12 C9 C8 116.19(16)
C10 C9 C8 114.03(15)
C12 C9 H9 107.8
C10 C9 H9 107.8
C8 C9 H9 107.8
O1 C10 C11 109.83(15)
O1 C10 C9 105.82(14)
C11 C10 C9 114.04(15)
O1 C10 C14 110.30(15)
C11 C10 C14 113.62(16)
C9 C10 C14 102.79(15)
C10 C11 H11A 109.5
C10 C11 H11B 109.5
H11A C11 H11B 109.5
C10 C11 H11C 109.5
H11A C11 H11C 109.5
H11B C11 H11C 109.5
C9 C12 C13 103.18(15)
C9 C12 H12A 111.1
C13 C12 H12A 111.1
C9 C12 H12B 111.1
C13 C12 H12B 111.1
H12A C12 H12B 109.1
C12 C13 C14 105.59(16)
C12 C13 H13A 110.6
C14 C13 H13A 110.6
C12 C13 H13B 110.6
C14 C13 H13B 110.6
H13A C13 H13B 108.8
C10 C14 C13 106.22(16)
C10 C14 H14A 110.5
C13 C14 H14A 110.5
C10 C14 H14B 110.5
C13 C14 H14B 110.5
H14A C14 H14B 108.7
O5 C15 C7 120.00(16)
O5 C15 C16 118.49(16)
C7 C15 C16 121.49(15)
C23 C16 C15 113.51(14)
C23 C16 C22 108.01(15)
C15 C16 C22 107.56(15)
C23 C16 C17 110.67(15)
C15 C16 C17 107.92(15)
C22 C16 C17 109.05(15)
C18 C17 C16 113.37(15)
C18 C17 H17A 108.9
C16 C17 H17A 108.9
C18 C17 H17B 108.9
C16 C17 H17B 108.9
H17A C17 H17B 107.7
C19 C18 C17 128.80(19)
C19 C18 H18 115.6
C17 C18 H18 115.6
C18 C19 C21 121.4(2)
C18 C19 C20 124.3(2)
C21 C19 C20 114.23(19)
C19 C20 H20A 109.5
C19 C20 H20B 109.5
H20A C20 H20B 109.5
C19 C20 H20C 109.5
H20A C20 H20C 109.5
H20B C20 H20C 109.5
C19 C21 H21A 109.5
C19 C21 H21B 109.5
H21A C21 H21B 109.5
C19 C21 H21C 109.5
H21A C21 H21C 109.5
H21B C21 H21C 109.5
C16 C22 H22A 109.5
C16 C22 H22B 109.5
H22A C22 H22B 109.5
C16 C22 H22C 109.5
H22A C22 H22C 109.5
H22B C22 H22C 109.5
O4 C23 C5 126.89(16)
O4 C23 C16 108.61(15)
C5 C23 C16 124.34(16)
O3 C24 H24A 109.5
O3 C24 H24B 109.5
H24A C24 H24B 109.5
O3 C24 H24C 109.5
H24A C24 H24C 109.5
H24B C24 H24C 109.5
C2 C25 H25A 109.5
C2 C25 H25B 109.5
H25A C25 H25B 109.5
C2 C25 H25C 109.5
H25A C25 H25C 109.5
H25B C25 H25C 109.5
O4 C26 H26A 109.5
O4 C26 H26B 109.5
H26A C26 H26B 109.5
O4 C26 H26C 109.5
H26A C26 H26C 109.5
H26B C26 H26C 109.5
C28 C27 C7 113.00(15)
C28 C27 H27A 109.0
C7 C27 H27A 109.0
C28 C27 H27B 109.0
C7 C27 H27B 109.0
H27A C27 H27B 107.8
O6 C28 C29 122.77(19)
O6 C28 C27 121.32(17)
C29 C28 C27 115.90(19)
C28 C29 H29A 109.5
C28 C29 H29B 109.5
H29A C29 H29B 109.5
C28 C29 H29C 109.5
H29A C29 H29C 109.5
H29B C29 H29C 109.5

loop_
_geom_bond_atom_site_label_1
_geom_bond_atom_site_label_2
_geom_bond_distance
O1 C10 1.442(2)
O1 H1 0.8400
O2 C6 1.224(2)
O3 C4 1.371(2)
O3 C24 1.419(3)
O4 C23 1.344(2)
O4 C26 1.432(2)
O5 C15 1.211(2)
O6 C28 1.217(3)
C1 C2 1.526(3)
C1 H1A 0.9800
C1 H1B 0.9800
C1 H1C 0.9800
C2 C3 1.509(3)
C2 C25 1.525(3)
C2 H2 1.0000
C3 C4 1.322(3)
C3 H3 0.9500
C4 C5 1.497(2)
C5 C23 1.350(3)
C5 C6 1.466(3)
C6 C7 1.520(2)
C7 C15 1.524(2)
C7 C27 1.527(2)
C7 C8 1.564(2)
C8 C9 1.537(2)
C8 H8A 0.9900
C8 H8B 0.9900
C9 C12 1.526(3)
C9 C10 1.535(2)
C9 H9 1.0000
C10 C11 1.522(3)
C10 C14 1.540(3)
C11 H11A 0.9800
C11 H11B 0.9800
C11 H11C 0.9800
C12 C13 1.533(3)
C12 H12A 0.9900
C12 H12B 0.9900
C13 C14 1.549(3)
C13 H13A 0.9900
C13 H13B 0.9900
C14 H14A 0.9900
C14 H14B 0.9900
C15 C16 1.529(3)
C16 C23 1.516(2)
C16 C22 1.545(3)
C16 C17 1.560(3)
C17 C18 1.491(3)
C17 H17A 0.9900
C17 H17B 0.9900
C18 C19 1.334(3)
C18 H18 0.9500
C19 C21 1.499(3)
C19 C20 1.501(3)
C20 H20A 0.9800
C20 H20B 0.9800
C20 H20C 0.9800
C21 H21A 0.9800
C21 H21B 0.9800
C21 H21C 0.9800
C22 H22A 0.9800
C22 H22B 0.9800
C22 H22C 0.9800
C24 H24A 0.9800
C24 H24B 0.9800
C24 H24C 0.9800
C25 H25A 0.9800
C25 H25B 0.9800
C25 H25C 0.9800
C26 H26A 0.9800
C26 H26B 0.9800
C26 H26C 0.9800
C27 C28 1.504(3)
C27 H27A 0.9900
C27 H27B 0.9900
C28 C29 1.499(3)
C29 H29A 0.9800
C29 H29B 0.9800
C29 H29C 0.9800

loop_
_geom_hbond_atom_site_label_D
_geom_hbond_atom_site_label_H
_geom_hbond_atom_site_label_A
_geom_hbond_distance_DH
_geom_hbond_distance_HA
_geom_hbond_distance_DA
_geom_hbond_angle_DHA
_geom_hbond_site_symmetry_A
C24 H24B O6 0.98 2.44 3.358(2) 154.8 4_574
C9 H9 O2 1.00 2.64 3.171(2) 112.9 .
O1 H1 O2 0.84 1.97 2.8109(18) 175.8 3_545
O1 H1 O2 0.84 1.97 2.8109(18) 175.8 3_545
C9 H9 O2 1.00 2.64 3.171(2) 112.9 .
C24 H24B O6 0.98 2.44 3.358(2) 154.8 4_574

loop_
_geom_torsion_atom_site_label_1
_geom_torsion_atom_site_label_2
_geom_torsion_atom_site_label_3
_geom_torsion_atom_site_label_4
_geom_torsion
C25 C2 C3 C4 -93.7(2)
C1 C2 C3 C4 142.7(2)
C2 C3 C4 O3 177.29(18)
C2 C3 C4 C5 1.9(3)
C24 O3 C4 C3 -9.4(3)
C24 O3 C4 C5 166.65(18)
C3 C4 C5 C23 -75.6(3)
O3 C4 C5 C23 108.27(19)
C3 C4 C5 C6 100.8(2)
O3 C4 C5 C6 -75.30(18)
C23 C5 C6 O2 166.31(16)
C4 C5 C6 O2 -10.3(2)
C23 C5 C6 C7 -18.8(2)
C4 C5 C6 C7 164.59(14)
O2 C6 C7 C15 -152.74(15)
C5 C6 C7 C15 32.3(2)
O2 C6 C7 C27 -30.3(2)
C5 C6 C7 C27 154.75(15)
O2 C6 C7 C8 90.12(18)
C5 C6 C7 C8 -84.81(17)
C6 C7 C8 C9 -61.71(19)
C15 C7 C8 C9 177.44(15)
C27 C7 C8 C9 59.6(2)
C7 C8 C9 C12 106.20(18)
C7 C8 C9 C10 -134.53(16)
C12 C9 C10 O1 74.11(17)
C8 C9 C10 O1 -52.51(19)
C12 C9 C10 C11 -165.06(16)
C8 C9 C10 C11 68.3(2)
C12 C9 C10 C14 -41.62(18)
C8 C9 C10 C14 -168.24(15)
C10 C9 C12 C13 42.97(18)
C8 C9 C12 C13 168.20(16)
C9 C12 C13 C14 -27.38(19)
O1 C10 C14 C13 -88.04(18)
C11 C10 C14 C13 148.14(16)
C9 C10 C14 C13 24.41(19)
C12 C13 C14 C10 1.7(2)
C6 C7 C15 O5 158.41(16)
C27 C7 C15 O5 34.5(2)
C8 C7 C15 O5 -84.1(2)
C6 C7 C15 C16 -23.2(2)
C27 C7 C15 C16 -147.07(16)
C8 C7 C15 C16 94.32(19)
O5 C15 C16 C23 179.62(16)
C7 C15 C16 C23 1.2(2)
O5 C15 C16 C22 -61.0(2)
C7 C15 C16 C22 120.64(18)
O5 C15 C16 C17 56.6(2)
C7 C15 C16 C17 -121.83(17)
C23 C16 C17 C18 -55.3(2)
C15 C16 C17 C18 69.5(2)
C22 C16 C17 C18 -173.94(16)
C16 C17 C18 C19 -112.0(2)
C17 C18 C19 C21 177.32(18)
C17 C18 C19 C20 -0.5(3)
C26 O4 C23 C5 -26.0(3)
C26 O4 C23 C16 158.57(17)
C6 C5 C23 O4 178.35(16)
C4 C5 C23 O4 -5.5(3)
C6 C5 C23 C16 -6.9(3)
C4 C5 C23 C16 169.25(16)
C15 C16 C23 O4 -169.05(15)
C22 C16 C23 O4 71.78(18)
C17 C16 C23 O4 -47.53(19)
C15 C16 C23 C5 15.4(2)
C22 C16 C23 C5 -103.8(2)
C17 C16 C23 C5 136.93(17)
C6 C7 C27 C28 -63.96(18)
C15 C7 C27 C28 60.58(19)
C8 C7 C27 C28 177.13(14)
C7 C27 C28 O6 5.4(2)
C7 C27 C28 C29 -175.03(16)
